data_1554897
loop_
_publ_author_name
'Mandzhulo, Aleksandr'
'Vashchenko, Iryna'
'Gerasov, Andrii'
'Vovk, Mykhaylo'
'Rusanov, Eduard'
'Fetyukhin, Volodymyr'
'Lukin, Oleg'
'Shivanyuk, Alexander'

_publ_section_title
;
 Selective synthesis of N-protected
 exo-spiro[oxirane-3,2&#x2032;-tropanes]
;
_journal_issue 10
_journal_name_full 'Organic Chemistry Frontiers'
_journal_page_first 1692
_journal_paper_doi 10.1039/C9QO00377K
_journal_volume 6
_journal_year 2019
_chemical_formula_moiety 'C16 H19 N O3'
_chemical_formula_sum 'C16 H19 N O3'
_chemical_formula_weight 273.32
_chemical_melting_point 376.8(8)
_chemical_name_systematic 'Benzyl 8-azaspiro[bicyclo[3.2.1]octane-(exo)-3,2?-oxirane]-8-carboxylate'
_space_group_crystal_system monoclinic
_space_group_IT_number 4
_space_group_name_Hall 'P 2yb'
_space_group_name_H-M_alt 'P 1 21 1'
_atom_sites_solution_hydrogens geom
_audit_creation_method SHELXL-2016/4
_audit_update_record
;
2017-11-29 deposited with the CCDC.	2019-04-11 downloaded from the CCDC.
;
_cell_angle_alpha 90
_cell_angle_beta 101.580(4)
_cell_angle_gamma 90
_cell_formula_units_Z 2
_cell_length_a 7.9218(11)
_cell_length_b 6.5193(8)
_cell_length_c 13.4340(16)
_cell_measurement_reflns_used 1347
_cell_measurement_temperature 173(1)
_cell_measurement_theta_max 24.92
_cell_measurement_theta_min 2.62
_cell_volume 679.67(15)
_computing_cell_refinement 'Bruker SMART'
_computing_data_collection 'Bruker SMART'
_computing_data_reduction 'Bruker SAINT'
_computing_molecular_graphics 'Bruker SHELXTL'
_computing_publication_material 'Bruker SHELXTL'
_computing_structure_refinement 'SHELXL-2016/4 (Sheldrick, 2016)'
_computing_structure_solution 'Bruker SHELXTL'
_diffrn_ambient_temperature 173(1)
_diffrn_measured_fraction_theta_full 1.000
_diffrn_measured_fraction_theta_max 1.000
_diffrn_measurement_device_type 'CCD area detector'
_diffrn_measurement_method 'phi and omega scans'
_diffrn_radiation_monochromator graphite
_diffrn_radiation_source 'sealed tube'
_diffrn_radiation_type MoK\a
_diffrn_radiation_wavelength 0.71073
_diffrn_reflns_av_R_equivalents 0.0308
_diffrn_reflns_av_unetI/netI 0.0324
_diffrn_reflns_Laue_measured_fraction_full 1.000
_diffrn_reflns_Laue_measured_fraction_max 1.000
_diffrn_reflns_limit_h_max 10
_diffrn_reflns_limit_h_min -10
_diffrn_reflns_limit_k_max 8
_diffrn_reflns_limit_k_min -8
_diffrn_reflns_limit_l_max 17
_diffrn_reflns_limit_l_min -16
_diffrn_reflns_number 9802
_diffrn_reflns_point_group_measured_fraction_full 1.000
_diffrn_reflns_point_group_measured_fraction_max 0.999
_diffrn_reflns_theta_full 25.242
_diffrn_reflns_theta_max 26.997
_diffrn_reflns_theta_min 1.547
_exptl_absorpt_coefficient_mu 0.092
_exptl_absorpt_correction_T_max 0.98
_exptl_absorpt_correction_T_min 0.71
_exptl_absorpt_correction_type numerical
_exptl_absorpt_process_details SADABS
_exptl_crystal_colour white
_exptl_crystal_density_diffrn 1.336
_exptl_crystal_description block
_exptl_crystal_F_000 292
_exptl_crystal_recrystallization_method 'Re-crystallisation from solvent'
_exptl_crystal_size_max 0.550
_exptl_crystal_size_mid 0.280
_exptl_crystal_size_min 0.220
_refine_diff_density_max 0.150
_refine_diff_density_min -0.159
_refine_diff_density_rms 0.036
_refine_ls_abs_structure_details
;
 Flack x determined using 1104 quotients [(I+)-(I-)]/[(I+)+(I-)]
 (Parsons, Flack and Wagner, Acta Cryst. B69 (2013) 249-259).
;
_refine_ls_abs_structure_Flack -0.7(5)
_refine_ls_extinction_method none
_refine_ls_goodness_of_fit_ref 1.047
_refine_ls_hydrogen_treatment constr
_refine_ls_matrix_type full
_refine_ls_number_parameters 181
_refine_ls_number_reflns 2956
_refine_ls_number_restraints 1
_refine_ls_restrained_S_all 1.047
_refine_ls_R_factor_all 0.0391
_refine_ls_R_factor_gt 0.0337
_refine_ls_shift/su_max 0.004
_refine_ls_shift/su_mean 0.001
_refine_ls_structure_factor_coef Fsqd
_refine_ls_weighting_details 'w=1/[\s^2^(Fo^2^)+(0.0408P)^2^+0.0310P] where P=(Fo^2^+2Fc^2^)/3'
_refine_ls_weighting_scheme calc
_refine_ls_wR_factor_gt 0.0751
_refine_ls_wR_factor_ref 0.0772
_reflns_Friedel_coverage 0.831
_reflns_Friedel_fraction_full 1.000
_reflns_Friedel_fraction_max 0.997
_reflns_number_gt 2672
_reflns_number_total 2956
_reflns_threshold_expression 'I > 2\s(I)'
_cod_data_source_file c9qo00377k2.cif
_cod_data_source_block v900
_cod_depositor_comments
;
The following automatic conversions were performed:

data item '_chemical_melting_point' value '376-377.5' was changed to
'376.8(8)' -- the average value was taken and precision was
estimated.

data item '_exptl_absorpt_correction_type' value 'Numerical' was
changed to 'numerical' in accordance with the
/home/saulius/struct/COD-crude-data/automatic-downloads/DataCite-retrospective/RSC/depositions/lib/dictionaries/cif_core.dic
dictionary named 'cif_core.dic' version 2.4.2 last updated on
2011-04-26.

Automatic conversion script
Id: cif_fix_values 6909 2019-04-08 15:41:33Z antanas 
;
_cod_original_sg_symbol_H-M 'P 21'
_cod_database_code 1554897
_shelx_shelxl_version_number 2016/4
_shelx_space_group_comment
;
The symmetry employed for this shelxl refinement is uniquely defined
by the following loop, which should always be used as a source of
symmetry information in preference to the above space-group names.
They are only intended as comments.
;
_shelx_estimated_absorpt_t_min 0.951
_shelx_estimated_absorpt_t_max 0.980

loop_
_space_group_symop_operation_xyz
'x, y, z'
'-x, y+1/2, -z'

loop_
_atom_site_label
_atom_site_type_symbol
_atom_site_fract_x
_atom_site_fract_y
_atom_site_fract_z
_atom_site_U_iso_or_equiv
_atom_site_adp_type
_atom_site_occupancy
_atom_site_site_symmetry_order
_atom_site_calc_flag
_atom_site_refinement_flags_posn
_atom_site_refinement_flags_adp
C1 C 0.7722(2) -0.0273(3) 0.67391(14) 0.0238(4) Uani 1 1 d . .
H1 H 0.773333 -0.163930 0.704440 0.029 Uiso 1 1 calc R U
C2 C 0.8522(2) 0.1336(3) 0.75195(14) 0.0253(4) Uani 1 1 d . .
H2A H 0.786212 0.142753 0.805325 0.030 Uiso 1 1 calc R U
H2B H 0.969161 0.094317 0.782575 0.030 Uiso 1 1 calc R U
C3 C 0.8527(2) 0.3388(3) 0.70000(15) 0.0240(4) Uani 1 1 d . .
C4 C 0.6835(2) 0.3963(3) 0.63139(15) 0.0252(4) Uani 1 1 d . .
H4A H 0.700298 0.513196 0.589780 0.030 Uiso 1 1 calc R U
H4B H 0.600234 0.434051 0.672142 0.030 Uiso 1 1 calc R U
C5 C 0.6162(2) 0.2142(3) 0.56352(14) 0.0241(4) Uani 1 1 d . .
H5 H 0.507885 0.247407 0.516790 0.029 Uiso 1 1 calc R U
C6 C 0.8551(3) -0.0288(3) 0.57960(15) 0.0282(4) Uani 1 1 d . .
H6A H 0.846526 -0.163786 0.548656 0.034 Uiso 1 1 calc R U
H6B H 0.975595 0.009809 0.597623 0.034 Uiso 1 1 calc R U
C7 C 0.7516(2) 0.1304(3) 0.50641(15) 0.0277(4) Uani 1 1 d . .
H7A H 0.826218 0.239526 0.491714 0.033 Uiso 1 1 calc R U
H7B H 0.696616 0.066080 0.443078 0.033 Uiso 1 1 calc R U
C8 C 1.0144(3) 0.4217(3) 0.68020(16) 0.0319(5) Uani 1 1 d . .
H8A H 1.117015 0.337586 0.698174 0.038 Uiso 1 1 calc R U
H8B H 1.009055 0.505990 0.620143 0.038 Uiso 1 1 calc R U
C9 C 0.4510(2) 0.0041(3) 0.66261(14) 0.0234(4) Uani 1 1 d . .
C10 C 0.3269(3) -0.1982(3) 0.77611(16) 0.0323(5) Uani 1 1 d . .
H10A H 0.338685 -0.340411 0.797563 0.039 Uiso 1 1 calc R U
H10B H 0.225532 -0.187676 0.722193 0.039 Uiso 1 1 calc R U
C11 C 0.3009(2) -0.0682(3) 0.86431(15) 0.0273(5) Uani 1 1 d . .
C12 C 0.3699(3) 0.1258(4) 0.88202(16) 0.0331(5) Uani 1 1 d . .
H12 H 0.436740 0.180069 0.838862 0.040 Uiso 1 1 calc R U
C13 C 0.3403(3) 0.2405(4) 0.96379(17) 0.0437(6) Uani 1 1 d . .
H13 H 0.387463 0.370971 0.975644 0.052 Uiso 1 1 calc R U
C14 C 0.2401(3) 0.1598(5) 1.02767(18) 0.0497(7) Uani 1 1 d . .
H14 H 0.220446 0.235715 1.082849 0.060 Uiso 1 1 calc R U
C15 C 0.1696(3) -0.0327(5) 1.00954(17) 0.0454(7) Uani 1 1 d . .
H15 H 0.101403 -0.086062 1.052172 0.055 Uiso 1 1 calc R U
C16 C 0.1996(3) -0.1473(4) 0.92809(15) 0.0340(5) Uani 1 1 d . .
H16 H 0.151755 -0.277437 0.916169 0.041 Uiso 1 1 calc R U
N1 N 0.59596(19) 0.0392(2) 0.62848(12) 0.0230(4) Uani 1 1 d . .
O1 O 0.94036(19) 0.5030(2) 0.76171(10) 0.0340(4) Uani 1 1 d . .
O2 O 0.31283(16) 0.0863(2) 0.62991(10) 0.0323(4) Uani 1 1 d . .
O3 O 0.47664(17) -0.1396(2) 0.73660(10) 0.0300(3) Uani 1 1 d . .

loop_
_atom_site_aniso_label
_atom_site_aniso_U_11
_atom_site_aniso_U_22
_atom_site_aniso_U_33
_atom_site_aniso_U_23
_atom_site_aniso_U_13
_atom_site_aniso_U_12
C1 0.0216(9) 0.0184(9) 0.0315(10) 0.0040(9) 0.0059(8) 0.0023(8)
C2 0.0226(9) 0.0248(10) 0.0272(10) 0.0045(9) 0.0022(8) 0.0029(8)
C3 0.0250(10) 0.0215(10) 0.0248(10) -0.0034(8) 0.0035(8) 0.0009(8)
C4 0.0270(10) 0.0204(10) 0.0291(10) 0.0029(8) 0.0079(8) 0.0022(8)
C5 0.0233(10) 0.0246(10) 0.0237(10) 0.0043(8) 0.0026(8) 0.0005(8)
C6 0.0259(10) 0.0230(10) 0.0374(11) -0.0029(9) 0.0106(9) -0.0005(8)
C7 0.0285(10) 0.0296(11) 0.0261(10) -0.0027(9) 0.0084(8) -0.0043(9)
C8 0.0296(11) 0.0291(11) 0.0375(11) -0.0029(10) 0.0081(9) -0.0044(9)
C9 0.0242(10) 0.0226(10) 0.0236(9) -0.0050(8) 0.0051(7) -0.0026(8)
C10 0.0324(12) 0.0319(12) 0.0363(12) -0.0016(10) 0.0159(9) -0.0106(9)
C11 0.0215(9) 0.0338(12) 0.0255(10) 0.0042(9) 0.0018(8) 0.0015(8)
C12 0.0290(11) 0.0374(12) 0.0317(11) 0.0001(10) 0.0033(9) -0.0024(10)
C13 0.0420(13) 0.0439(14) 0.0407(13) -0.0130(12) -0.0028(11) 0.0016(12)
C14 0.0480(14) 0.0686(19) 0.0313(13) -0.0118(13) 0.0055(11) 0.0156(14)
C15 0.0425(13) 0.0662(19) 0.0300(12) 0.0079(13) 0.0127(10) 0.0100(13)
C16 0.0285(11) 0.0423(13) 0.0311(11) 0.0073(10) 0.0059(9) 0.0011(10)
N1 0.0204(8) 0.0220(8) 0.0267(8) 0.0040(7) 0.0050(6) -0.0003(6)
O1 0.0368(8) 0.0285(8) 0.0354(8) -0.0097(7) 0.0040(7) -0.0059(7)
O2 0.0221(7) 0.0405(9) 0.0351(8) 0.0003(7) 0.0073(6) 0.0014(6)
O3 0.0290(7) 0.0302(8) 0.0342(8) 0.0054(7) 0.0144(6) -0.0014(7)

loop_
_atom_type_symbol
_atom_type_description
_atom_type_scat_dispersion_real
_atom_type_scat_dispersion_imag
_atom_type_scat_source
C C 0.0033 0.0016 'International Tables Vol C Tables 4.2.6.8 and 6.1.1.4'
H H 0.0000 0.0000 'International Tables Vol C Tables 4.2.6.8 and 6.1.1.4'
N N 0.0061 0.0033 'International Tables Vol C Tables 4.2.6.8 and 6.1.1.4'
O O 0.0106 0.0060 'International Tables Vol C Tables 4.2.6.8 and 6.1.1.4'

loop_
_geom_angle_atom_site_label_1
_geom_angle_atom_site_label_2
_geom_angle_atom_site_label_3
_geom_angle
N1 C1 C2 108.09(15)
N1 C1 C6 100.73(15)
C2 C1 C6 112.50(16)
C3 C2 C1 109.30(14)
O1 C3 C8 59.52(13)
O1 C3 C2 115.92(15)
C8 C3 C2 119.67(17)
O1 C3 C4 115.58(16)
C8 C3 C4 119.91(18)
C2 C3 C4 114.63(16)
C3 C4 C5 109.41(16)
N1 C5 C4 108.47(14)
N1 C5 C7 101.00(16)
C4 C5 C7 112.25(16)
C1 C6 C7 105.08(15)
C5 C7 C6 104.76(16)
O1 C8 C3 59.56(13)
O2 C9 N1 124.85(18)
O2 C9 O3 124.17(17)
N1 C9 O3 110.95(16)
O3 C10 C11 113.14(16)
C12 C11 C16 119.5(2)
C12 C11 C10 122.70(18)
C16 C11 C10 117.73(19)
C11 C12 C13 120.4(2)
C14 C13 C12 119.7(3)
C15 C14 C13 120.0(2)
C14 C15 C16 120.3(2)
C15 C16 C11 120.0(2)
C9 N1 C5 122.74(16)
C9 N1 C1 127.95(16)
C5 N1 C1 105.57(14)
C8 O1 C3 60.92(12)
C9 O3 C10 116.11(16)

loop_
_geom_bond_atom_site_label_1
_geom_bond_atom_site_label_2
_geom_bond_distance
C1 N1 1.472(2)
C1 C2 1.528(3)
C1 C6 1.539(3)
C2 C3 1.510(3)
C3 O1 1.443(2)
C3 C8 1.463(3)
C3 C4 1.513(3)
C4 C5 1.526(3)
C5 N1 1.465(2)
C5 C7 1.539(3)
C6 C7 1.546(3)
C8 O1 1.443(3)
C9 O2 1.218(2)
C9 N1 1.339(2)
C9 O3 1.351(2)
C10 O3 1.445(2)
C10 C11 1.504(3)
C11 C12 1.379(3)
C11 C16 1.386(3)
C12 C13 1.387(3)
C13 C14 1.384(4)
C14 C15 1.375(4)
C15 C16 1.385(3)
